data_7152715
loop_
_publ_author_name
'Wang, Qi-Qiang'
'Begum, Rowshan Ara'
'Day, Victor W.'
'Bowman-James, Kristin'

_publ_section_title
;
 Sulfur, oxygen, and nitrogen mustards: stability and reactivity.
;
_journal_issue 44
_journal_name_full 'Organic &amp; biomolecular chemistry'
_journal_page_first 8786
_journal_page_last 8793
_journal_paper_doi 10.1039/c2ob26482j
_journal_volume 10
_journal_year 2012
_chemical_formula_sum 'C10 H28 Cl2 N2 O2'
_chemical_formula_weight 279.24
_chemical_name_systematic
; 
 ? 
;
_space_group_IT_number 9
_symmetry_cell_setting monoclinic
_symmetry_space_group_name_Hall 'C -2yc'
_symmetry_space_group_name_H-M 'C 1 c 1'
_atom_sites_solution_hydrogens difmap
_atom_sites_solution_primary direct
_atom_sites_solution_secondary difmap
_audit_creation_method SHELXTL
_cell_angle_alpha 90.00
_cell_angle_beta 104.3700(10)
_cell_angle_gamma 90.00
_cell_formula_units_Z 4
_cell_length_a 21.0466(7)
_cell_length_b 5.8427(2)
_cell_length_c 12.7574(4)
_cell_measurement_reflns_used 4648
_cell_measurement_temperature 100(2)
_cell_measurement_theta_max 68.96
_cell_measurement_theta_min 4.34
_cell_volume 1519.68(9)
_computing_cell_refinement 'Bruker SAINT'
_computing_data_collection 'Bruker APEX2'
_computing_data_reduction 'Bruker SAINT'
_computing_molecular_graphics 'Bruker SHELXTL'
_computing_publication_material 'Bruker SHELXTL'
_computing_structure_refinement 'Bruker SHELXTL'
_computing_structure_solution 'Bruker SHELXTL'
_diffrn_ambient_temperature 100(2)
_diffrn_measured_fraction_theta_full 0.933
_diffrn_measured_fraction_theta_max 0.933
_diffrn_measurement_device_type 'Bruker APEX-II CCD'
_diffrn_measurement_method '\f and \w scans'
_diffrn_radiation_monochromator 'Helios multilayer x-ray optics'
_diffrn_radiation_source 'Bruker MicroSTAR microfocus rotating anode'
_diffrn_radiation_type CuK\a
_diffrn_radiation_wavelength 1.54178
_diffrn_reflns_av_R_equivalents 0.0227
_diffrn_reflns_av_sigmaI/netI 0.0372
_diffrn_reflns_limit_h_max 24
_diffrn_reflns_limit_h_min -24
_diffrn_reflns_limit_k_max 6
_diffrn_reflns_limit_k_min -6
_diffrn_reflns_limit_l_max 14
_diffrn_reflns_limit_l_min -15
_diffrn_reflns_number 4835
_diffrn_reflns_theta_full 69.06
_diffrn_reflns_theta_max 69.06
_diffrn_reflns_theta_min 4.34
_exptl_absorpt_coefficient_mu 3.777
_exptl_absorpt_correction_T_max 1.000
_exptl_absorpt_correction_T_min 0.791
_exptl_absorpt_correction_type multi-scan
_exptl_crystal_colour colourless
_exptl_crystal_density_diffrn 1.221
_exptl_crystal_density_method 'not measured'
_exptl_crystal_description 'Thin plate'
_exptl_crystal_F_000 608
_exptl_crystal_size_max 0.13
_exptl_crystal_size_mid 0.06
_exptl_crystal_size_min 0.02
_refine_diff_density_max 0.272
_refine_diff_density_min -0.147
_refine_diff_density_rms 0.045
_refine_ls_abs_structure_details 'Flack H D (1983), Acta Cryst. A39, 876-881'
_refine_ls_abs_structure_Flack 0.041(10)
_refine_ls_extinction_method none
_refine_ls_goodness_of_fit_ref 1.096
_refine_ls_hydrogen_treatment refall
_refine_ls_matrix_type full
_refine_ls_number_parameters 257
_refine_ls_number_reflns 2177
_refine_ls_number_restraints 2
_refine_ls_restrained_S_all 1.095
_refine_ls_R_factor_all 0.0240
_refine_ls_R_factor_gt 0.0239
_refine_ls_shift/su_max 0.001
_refine_ls_shift/su_mean 0.000
_refine_ls_structure_factor_coef Fsqd
_refine_ls_weighting_details 'calc w=1/[\s^2^(Fo^2^)+(0.0369P)^2^+0.0473P] where P=(Fo^2^+2Fc^2^)/3'
_refine_ls_weighting_scheme calc
_refine_ls_wR_factor_gt 0.0585
_refine_ls_wR_factor_ref 0.0586
_reflns_number_gt 2167
_reflns_number_total 2177
_reflns_threshold_expression >2sigma(I)
_cod_data_source_file c2ob26482j.cif
_cod_data_source_block q27b
_cod_depositor_comments
;
The following automatic conversions were performed:

'_symmetry_cell_setting' value 'Monoclinic' changed to 'monoclinic'
according to /home/saulius/struct/CIF-dictionaries/cif_core.dic
dictionary named 'cif_core.dic' version 2.4.2 from 2011-04-26.

Automatic conversion script
Id: cif_fix_values 1891 2012-01-12 08:04:46Z andrius 
;
_cod_original_sg_symbol_H-M Cc
_cod_database_code 7152715

loop_
_symmetry_equiv_pos_as_xyz
'x, y, z'
'x, -y, z+1/2'
'x+1/2, y+1/2, z'
'x+1/2, -y+1/2, z+1/2'

loop_
_atom_site_label
_atom_site_type_symbol
_atom_site_fract_x
_atom_site_fract_y
_atom_site_fract_z
_atom_site_U_iso_or_equiv
_atom_site_adp_type
_atom_site_occupancy
_atom_site_symmetry_multiplicity
_atom_site_calc_flag
Cl1 Cl 0.375350(18) 0.56701(6) 0.38452(3) 0.02220(11) Uani 1 1 d
Cl2 Cl 0.62085(2) 0.27023(7) 0.61467(3) 0.02391(11) Uani 1 1 d
O O 0.31635(7) 0.0795(2) 0.60493(11) 0.0247(3) Uani 1 1 d
N1 N 0.20669(7) 0.3386(3) 0.43581(11) 0.0200(3) Uani 1 1 d
N2 N 0.45886(7) -0.0695(2) 0.65011(12) 0.0186(3) Uani 1 1 d
C1 C 0.24689(9) 0.4046(3) 0.54735(14) 0.0220(4) Uani 1 1 d
H1A H 0.2825(11) 0.473(4) 0.5343(17) 0.017(5) Uiso 1 1 d
H1B H 0.2229(11) 0.519(4) 0.5745(18) 0.021(5) Uiso 1 1 d
C2 C 0.26505(10) 0.2131(4) 0.62884(15) 0.0247(4) Uani 1 1 d
H2A H 0.2791(13) 0.284(4) 0.696(2) 0.029(6) Uiso 1 1 d
H2B H 0.2260(13) 0.109(5) 0.632(2) 0.034(7) Uiso 1 1 d
C3 C 0.34509(9) -0.0742(3) 0.68970(15) 0.0217(3) Uani 1 1 d
H3A H 0.3566(11) -0.011(4) 0.750(2) 0.023(5) Uiso 1 1 d
H3B H 0.3172(14) -0.178(5) 0.704(2) 0.034(6) Uiso 1 1 d
C4 C 0.39979(9) -0.2069(3) 0.66114(14) 0.0203(3) Uani 1 1 d
H4A H 0.4170(10) -0.313(4) 0.7156(18) 0.017(5) Uiso 1 1 d
H4B H 0.3831(12) -0.279(4) 0.596(2) 0.023(5) Uiso 1 1 d
C5 C 0.14177(9) 0.2405(3) 0.44021(16) 0.0259(4) Uani 1 1 d
H5A H 0.1225(12) 0.352(4) 0.4773(19) 0.026(5) Uiso 1 1 d
H5B H 0.1493(12) 0.112(4) 0.487(2) 0.026(5) Uiso 1 1 d
H5C H 0.1203(12) 0.205(4) 0.372(2) 0.023(5) Uiso 1 1 d
C6 C 0.19461(10) 0.5524(3) 0.36844(17) 0.0249(4) Uani 1 1 d
H6A H 0.1705(12) 0.514(5) 0.299(2) 0.024(6) Uiso 1 1 d
H6B H 0.2344(13) 0.622(4) 0.368(2) 0.030(6) Uiso 1 1 d
H6C H 0.1726(12) 0.659(5) 0.401(2) 0.025(5) Uiso 1 1 d
C7 C 0.24260(9) 0.1712(3) 0.38194(15) 0.0229(4) Uani 1 1 d
H7A H 0.2515(11) 0.041(4) 0.4238(18) 0.013(5) Uiso 1 1 d
H7B H 0.2188(13) 0.156(4) 0.310(2) 0.026(6) Uiso 1 1 d
H7C H 0.2825(14) 0.229(4) 0.381(2) 0.021(5) Uiso 1 1 d
C8 C 0.48465(9) 0.0806(3) 0.74658(16) 0.0242(4) Uani 1 1 d
H8B H 0.4933(11) -0.009(4) 0.803(2) 0.017(5) Uiso 1 1 d
H8C H 0.5224(13) 0.147(5) 0.736(2) 0.030(6) Uiso 1 1 d
H8A H 0.4497(13) 0.184(4) 0.749(2) 0.030(6) Uiso 1 1 d
C9 C 0.44371(9) 0.0752(3) 0.54940(16) 0.0251(4) Uani 1 1 d
H9A H 0.4239(14) -0.022(5) 0.490(2) 0.032(6) Uiso 1 1 d
H9B H 0.4155(14) 0.190(5) 0.554(2) 0.031(6) Uiso 1 1 d
H9C H 0.4863(12) 0.145(4) 0.5478(19) 0.029(6) Uiso 1 1 d
C10 C 0.51124(10) -0.2376(3) 0.64096(16) 0.0239(4) Uani 1 1 d
H10A H 0.4959(13) -0.332(5) 0.585(2) 0.031(6) Uiso 1 1 d
H10B H 0.5234(11) -0.330(4) 0.702(2) 0.022(5) Uiso 1 1 d
H10C H 0.5479(13) -0.161(5) 0.6303(19) 0.029(6) Uiso 1 1 d
O1W O 0.52158(8) 0.4259(3) 0.39091(13) 0.0306(3) Uani 1 1 d
H1W1 H 0.4807(14) 0.480(5) 0.398(2) 0.033(6) Uiso 1 1 d
H1W2 H 0.5419(16) 0.396(5) 0.448(3) 0.038(8) Uiso 1 1 d

loop_
_atom_site_aniso_label
_atom_site_aniso_U_11
_atom_site_aniso_U_22
_atom_site_aniso_U_33
_atom_site_aniso_U_23
_atom_site_aniso_U_13
_atom_site_aniso_U_12
Cl1 0.0220(2) 0.0249(2) 0.0189(2) 0.00033(13) 0.00350(14) -0.00292(13)
Cl2 0.01927(19) 0.0270(2) 0.0252(2) 0.00551(16) 0.00488(14) 0.00102(14)
O 0.0214(7) 0.0348(7) 0.0192(7) 0.0015(4) 0.0075(5) 0.0054(5)
N1 0.0187(7) 0.0203(8) 0.0208(7) -0.0013(5) 0.0046(6) -0.0036(5)
N2 0.0185(8) 0.0199(7) 0.0170(7) -0.0010(5) 0.0036(6) -0.0022(5)
C1 0.0148(8) 0.0272(9) 0.0243(9) -0.0089(7) 0.0052(7) -0.0033(6)
C2 0.0179(9) 0.0386(10) 0.0172(9) -0.0047(7) 0.0036(7) 0.0006(7)
C3 0.0211(9) 0.0281(9) 0.0154(9) -0.0004(6) 0.0037(7) -0.0044(6)
C4 0.0217(9) 0.0213(8) 0.0174(8) -0.0003(7) 0.0041(6) -0.0044(6)
C5 0.0190(9) 0.0314(10) 0.0253(10) 0.0052(7) 0.0016(8) -0.0069(6)
C6 0.0261(10) 0.0216(9) 0.0282(10) 0.0024(7) 0.0090(8) -0.0017(7)
C7 0.0261(10) 0.0207(10) 0.0214(10) -0.0033(7) 0.0047(7) -0.0013(7)
C8 0.0218(10) 0.0258(9) 0.0245(10) -0.0068(7) 0.0049(7) -0.0041(7)
C9 0.0230(10) 0.0264(9) 0.0259(10) 0.0068(7) 0.0058(8) -0.0030(7)
C10 0.0238(9) 0.0253(9) 0.0234(10) -0.0011(7) 0.0075(8) 0.0030(7)
O1W 0.0242(8) 0.0465(9) 0.0205(8) 0.0006(5) 0.0043(6) -0.0052(5)

loop_
_atom_type_symbol
_atom_type_description
_atom_type_scat_dispersion_real
_atom_type_scat_dispersion_imag
_atom_type_scat_source
C C 0.0181 0.0091 'International Tables Vol C Tables 4.2.6.8 and 6.1.1.4'
H H 0.0000 0.0000 'International Tables Vol C Tables 4.2.6.8 and 6.1.1.4'
N N 0.0311 0.0180 'International Tables Vol C Tables 4.2.6.8 and 6.1.1.4'
O O 0.0492 0.0322 'International Tables Vol C Tables 4.2.6.8 and 6.1.1.4'
Cl Cl 0.3639 0.7018 'International Tables Vol C Tables 4.2.6.8 and 6.1.1.4'

loop_
_geom_angle_atom_site_label_1
_geom_angle_atom_site_label_2
_geom_angle_atom_site_label_3
_geom_angle
C3 O C2 112.67(14)
C5 N1 C6 108.28(14)
C5 N1 C7 109.63(14)
C6 N1 C7 108.20(13)
C5 N1 C1 111.41(14)
C6 N1 C1 107.56(14)
C7 N1 C1 111.62(13)
C8 N2 C10 108.86(14)
C8 N2 C9 109.23(13)
C10 N2 C9 107.76(14)
C8 N2 C4 111.83(14)
C10 N2 C4 107.18(13)
C9 N2 C4 111.84(13)
C2 C1 N1 116.44(15)
C2 C1 H1A 112.0(14)
N1 C1 H1A 103.6(14)
C2 C1 H1B 109.6(14)
N1 C1 H1B 107.3(14)
H1A C1 H1B 107(2)
O C2 C1 109.52(15)
O C2 H2A 110.8(17)
C1 C2 H2A 105.7(16)
O C2 H2B 109.8(15)
C1 C2 H2B 113.5(15)
H2A C2 H2B 107(2)
O C3 C4 110.36(15)
O C3 H3A 113.2(17)
C4 C3 H3A 112.8(16)
O C3 H3B 114.0(18)
C4 C3 H3B 106.3(19)
H3A C3 H3B 100(2)
C3 C4 N2 116.34(14)
C3 C4 H4A 109.9(13)
N2 C4 H4A 104.2(13)
C3 C4 H4B 108.1(15)
N2 C4 H4B 107.4(16)
H4A C4 H4B 110.9(19)
N1 C5 H5A 105.2(15)
N1 C5 H5B 108.4(15)
H5A C5 H5B 105(2)
N1 C5 H5C 107.2(15)
H5A C5 H5C 118(2)
H5B C5 H5C 113.1(19)
N1 C6 H6A 108.7(16)
N1 C6 H6B 110.0(16)
H6A C6 H6B 112(2)
N1 C6 H6C 109.4(15)
H6A C6 H6C 112(2)
H6B C6 H6C 105(2)
N1 C7 H7A 109.0(13)
N1 C7 H7B 107.6(15)
H7A C7 H7B 118.2(19)
N1 C7 H7C 109.6(14)
H7A C7 H7C 105(2)
H7B C7 H7C 107(2)
N2 C8 H8B 106.7(15)
N2 C8 H8C 105.9(16)
H8B C8 H8C 111(2)
N2 C8 H8A 105.7(16)
H8B C8 H8A 111(2)
H8C C8 H8A 116(2)
N2 C9 H9A 107.4(17)
N2 C9 H9B 111.5(16)
H9A C9 H9B 109(2)
N2 C9 H9C 104.3(14)
H9A C9 H9C 117(2)
H9B C9 H9C 108(2)
N2 C10 H10A 109.8(17)
N2 C10 H10B 111.6(14)
H10A C10 H10B 106(2)
N2 C10 H10C 110.4(16)
H10A C10 H10C 109(2)
H10B C10 H10C 109.7(19)
H1W1 O1W H1W2 107(3)

loop_
_geom_bond_atom_site_label_1
_geom_bond_atom_site_label_2
_geom_bond_distance
O C3 1.420(2)
O C2 1.426(2)
N1 C5 1.495(2)
N1 C6 1.502(2)
N1 C7 1.502(2)
N1 C1 1.514(2)
N2 C8 1.499(2)
N2 C10 1.503(2)
N2 C9 1.504(2)
N2 C4 1.516(2)
C1 C2 1.510(3)
C1 H1A 0.90(2)
C1 H1B 0.95(2)
C2 H2A 0.93(3)
C2 H2B 1.03(3)
C3 C4 1.506(2)
C3 H3A 0.83(3)
C3 H3B 0.89(3)
C4 H4A 0.93(2)
C4 H4B 0.92(3)
C5 H5A 0.95(3)
C5 H5B 0.95(3)
C5 H5C 0.90(3)
C6 H6A 0.93(3)
C6 H6B 0.93(3)
C6 H6C 0.94(3)
C7 H7A 0.92(2)
C7 H7B 0.93(3)
C7 H7C 0.91(3)
C8 H8B 0.87(3)
C8 H8C 0.92(3)
C8 H8A 0.96(3)
C9 H9A 0.95(3)
C9 H9B 0.91(3)
C9 H9C 0.99(3)
C10 H10A 0.90(3)
C10 H10B 0.93(3)
C10 H10C 0.93(3)
O1W H1W1 0.94(3)
O1W H1W2 0.77(4)

loop_
_geom_hbond_atom_site_label_D
_geom_hbond_atom_site_label_H
_geom_hbond_atom_site_label_A
_geom_hbond_distance_DH
_geom_hbond_distance_HA
_geom_hbond_distance_DA
_geom_hbond_angle_DHA
O1W H1W1 Cl1 0.94(3) 2.24(3) 3.1675(17) 169(2)
O1W H1W2 Cl2 0.77(4) 2.46(4) 3.2220(17) 170(3)

loop_
_geom_torsion_atom_site_label_1
_geom_torsion_atom_site_label_2
_geom_torsion_atom_site_label_3
_geom_torsion_atom_site_label_4
_geom_torsion
C5 N1 C1 C2 61.74(19)
C6 N1 C1 C2 -179.73(15)
C7 N1 C1 C2 -61.19(19)
C3 O C2 C1 168.05(14)
N1 C1 C2 O 75.38(19)
C2 O C3 C4 -178.78(14)
O C3 C4 N2 64.95(19)
C8 N2 C4 C3 51.12(19)
C10 N2 C4 C3 170.34(15)
C9 N2 C4 C3 -71.76(19)
